data_7121303
loop_
_publ_author_name
'Frieiro-Gomis, Pablo'
'Lucio-Mart\'inez, F\'atima'
'Mun\'in-Cruz, Paula'
'Ortigueira, Juan M.'
'Pereira, M. Teresa'
'Polo-Ces, Paula'
'V\'azquez-Garc\'ia, Digna'
'Vila, Jos\'e M'

_publ_section_title
;
 The chelate-to-bridging shift of phosphane dipalladacycles: convenient
 synthesis of double A-frame tetranuclear complexes.
;
_journal_issue 21
_journal_name_full 'Chemical communications (Cambridge, England)'
_journal_page_first 2662
_journal_page_last 2665
_journal_paper_doi 10.1039/c8cc01046c
_journal_volume 54
_journal_year 2018
_chemical_formula_moiety ' C164 H148 Br2 N4 O14 P8 Pd4, 2(F6 P),2(C3 H6 O) [+ solvent]'
_chemical_formula_sum 'C85 H80 Br F6 N2 O8 P5 Pd2'
_chemical_formula_weight 1819.07
_space_group_crystal_system triclinic
_space_group_IT_number 2
_space_group_name_Hall '-P 1'
_space_group_name_H-M_alt 'P -1'
_symmetry_space_group_name_Hall '-P 1'
_symmetry_space_group_name_H-M 'P -1'
_atom_sites_solution_hydrogens geom
_audit_creation_method SHELXL-2014/7
_audit_update_record
;
2018-01-26 deposited with the CCDC.
2018-02-19 downloaded from the CCDC.
;
_cell_angle_alpha 83.263(7)
_cell_angle_beta 71.977(7)
_cell_angle_gamma 75.228(7)
_cell_formula_units_Z 2
_cell_length_a 16.4980(17)
_cell_length_b 16.5610(16)
_cell_length_c 17.1294(19)
_cell_measurement_reflns_used 1873
_cell_measurement_temperature 100(2)
_cell_measurement_theta_max 27.57
_cell_measurement_theta_min 2.57
_cell_volume 4299.7(8)
_computing_cell_refinement 'Bruker SAINT'
_computing_data_collection 'Bruker APEX2'
_computing_data_reduction 'Bruker SAINT'
_computing_molecular_graphics 'Bruker SHELXTL'
_computing_publication_material 'Bruker SHELXTL'
_computing_structure_refinement 'SHELXL-2014/7 (Sheldrick, 2014)'
_computing_structure_solution 'SHELXS-97 (Sheldrick 2008)'
_diffrn_ambient_temperature 100(2)
_diffrn_measured_fraction_theta_full 0.999
_diffrn_measured_fraction_theta_max 0.999
_diffrn_measurement_device_type 'Bruker APEX-II CCD'
_diffrn_measurement_method '\f and \w scans'
_diffrn_radiation_type MoK\a
_diffrn_radiation_wavelength 0.71073
_diffrn_reflns_av_R_equivalents 0.0595
_diffrn_reflns_av_unetI/netI 0.0427
_diffrn_reflns_Laue_measured_fraction_full 0.999
_diffrn_reflns_Laue_measured_fraction_max 0.999
_diffrn_reflns_limit_h_max 19
_diffrn_reflns_limit_h_min -19
_diffrn_reflns_limit_k_max 19
_diffrn_reflns_limit_k_min -19
_diffrn_reflns_limit_l_max 20
_diffrn_reflns_limit_l_min -20
_diffrn_reflns_number 122609
_diffrn_reflns_point_group_measured_fraction_full 0.999
_diffrn_reflns_point_group_measured_fraction_max 0.999
_diffrn_reflns_theta_full 25.000
_diffrn_reflns_theta_max 25.000
_diffrn_reflns_theta_min 1.273
_exptl_absorpt_coefficient_mu 1.042
_exptl_absorpt_correction_T_max 0.912
_exptl_absorpt_correction_T_min 0.851
_exptl_absorpt_correction_type multi-scan
_exptl_absorpt_process_details sadabs
_exptl_crystal_colour yellow
_exptl_crystal_density_diffrn 1.405
_exptl_crystal_description Prism
_exptl_crystal_F_000 1848
_exptl_crystal_size_max 0.160
_exptl_crystal_size_mid 0.150
_exptl_crystal_size_min 0.090
_refine_diff_density_max 2.036
_refine_diff_density_min -0.918
_refine_diff_density_rms 0.104
_refine_ls_extinction_method none
_refine_ls_goodness_of_fit_ref 1.265
_refine_ls_hydrogen_treatment constr
_refine_ls_matrix_type full
_refine_ls_number_parameters 962
_refine_ls_number_reflns 15141
_refine_ls_number_restraints 0
_refine_ls_restrained_S_all 1.265
_refine_ls_R_factor_all 0.0547
_refine_ls_R_factor_gt 0.0437
_refine_ls_shift/su_max 0.002
_refine_ls_shift/su_mean 0.000
_refine_ls_structure_factor_coef Fsqd
_refine_ls_weighting_details 'w=1/[\s^2^(Fo^2^)+(0.0647P)^2^+0.5620P] where P=(Fo^2^+2Fc^2^)/3'
_refine_ls_weighting_scheme calc
_refine_ls_wR_factor_gt 0.1252
_refine_ls_wR_factor_ref 0.1301
_reflns_Friedel_coverage 0.000
_reflns_number_gt 12288
_reflns_number_total 15141
_reflns_threshold_expression 'I > 2\s(I)'
_cod_data_source_file c8cc01046c2.cif
_cod_data_source_block shelx_xbr
_cod_depositor_comments 'Adding full bibliography for 7121301--7121303.cif.'
_cod_database_code 7121303
_shelx_shelxl_version_number 2014/7
_shelx_space_group_comment
; 
The symmetry employed for this shelxl refinement is uniquely defined 
by the following loop, which should always be used as a source of 
symmetry information in preference to the above space-group names. 
They are only intended as comments. 
;
_shelx_estimated_absorpt_t_min 0.851
_shelx_estimated_absorpt_t_max 0.912
_platon_squeeze_void_probe_radius 1.20

loop_
_space_group_symop_operation_xyz
'x, y, z'
'-x, -y, -z'

loop_
_atom_site_label
_atom_site_type_symbol
_atom_site_fract_x
_atom_site_fract_y
_atom_site_fract_z
_atom_site_U_iso_or_equiv
_atom_site_adp_type
_atom_site_occupancy
_atom_site_site_symmetry_order
_atom_site_calc_flag
_atom_site_refinement_flags_posn
_atom_site_refinement_flags_adp
Pd1 Pd 0.60567(2) 0.72814(2) 0.27331(2) 0.01319(9) Uani 1 1 d . .
Pd2 Pd 0.77296(2) 0.81065(2) 0.21786(2) 0.01373(9) Uani 1 1 d . .
Br3 Br 0.62763(2) 0.85267(2) 0.33185(2) 0.01457(11) Uani 1 1 d . .
P2 P 0.55674(7) 0.80775(6) 0.16870(6) 0.0135(2) Uani 1 1 d . .
P3 P 0.72255(7) 0.88157(6) 0.10823(6) 0.0146(2) Uani 1 1 d . .
P4 P 0.83307(7) 0.71562(6) 0.30698(7) 0.0169(2) Uani 1 1 d . .
P5 P 0.67401(7) 0.62954(6) 0.35592(7) 0.0169(2) Uani 1 1 d . .
N1 N 0.8694(2) 0.9238(2) 0.2132(2) 0.0227(8) Uani 1 1 d . .
N2 N 0.4500(2) 0.6864(2) 0.3502(2) 0.0199(8) Uani 1 1 d . .
O1 O 0.84972(19) 1.18812(18) 0.39756(19) 0.0336(8) Uani 1 1 d . .
O2 O 1.09372(19) 0.83644(19) 0.0429(2) 0.0340(8) Uani 1 1 d . .
O3 O 1.1215(2) 0.7028(2) -0.05302(19) 0.0378(8) Uani 1 1 d . .
O4 O 0.9917(2) 0.6193(2) -0.0276(2) 0.0422(9) Uani 1 1 d . .
O5 O 0.4584(2) 0.49545(18) 0.22393(17) 0.0290(7) Uani 1 1 d . .
O6 O 0.6051(2) 0.42179(17) 0.09848(19) 0.0291(7) Uani 1 1 d . .
O7 O 0.7549(2) 0.4882(2) 0.0610(3) 0.0511(10) Uani 1 1 d . .
C1 C 0.8869(3) 0.7712(2) 0.1330(2) 0.0177(9) Uani 1 1 d . .
C2 C 0.9009(3) 0.7054(2) 0.0846(2) 0.0207(9) Uani 1 1 d . .
H2 H 0.8567 0.6751 0.0944 0.025 Uiso 1 1 calc R U
C3 C 0.9774(3) 0.6823(3) 0.0222(3) 0.0260(10) Uani 1 1 d . .
C4 C 1.0447(3) 0.7249(3) 0.0085(3) 0.0285(11) Uani 1 1 d . .
C5 C 1.0317(3) 0.7897(2) 0.0592(3) 0.0226(10) Uani 1 1 d . .
C6 C 0.9539(3) 0.8139(2) 0.1220(3) 0.0198(9) Uani 1 1 d . .
C7 C 0.9441(3) 0.8834(2) 0.1704(2) 0.0187(9) Uani 1 1 d . .
H7 H 0.9952 0.8998 0.1705 0.022 Uiso 1 1 calc R U
C8 C 0.8670(3) 0.9893(2) 0.2605(3) 0.0229(10) Uani 1 1 d . .
C9 C 0.9185(3) 0.9804(3) 0.3120(3) 0.0258(10) Uani 1 1 d . .
H9 H 0.9593 0.9290 0.3153 0.031 Uiso 1 1 calc R U
C10 C 0.9113(3) 1.0463(3) 0.3595(3) 0.0274(11) Uani 1 1 d . .
H10 H 0.9463 1.0399 0.3956 0.033 Uiso 1 1 calc R U
C11 C 0.8527(3) 1.1206(3) 0.3534(3) 0.0264(11) Uani 1 1 d . .
C12 C 0.7997(3) 1.1308(3) 0.3024(3) 0.0278(11) Uani 1 1 d . .
H12 H 0.7592 1.1825 0.2989 0.033 Uiso 1 1 calc R U
C13 C 0.8066(3) 1.0650(3) 0.2569(3) 0.0271(10) Uani 1 1 d . .
H13 H 0.7698 1.0711 0.2225 0.032 Uiso 1 1 calc R U
C14 C 0.7680(3) 1.2914(3) 0.4921(3) 0.0308(11) Uani 1 1 d . .
H14 H 0.8146 1.3193 0.4715 0.037 Uiso 1 1 calc R U
C15 C 0.7735(3) 1.2171(3) 0.4596(3) 0.0265(10) Uani 1 1 d . .
C16 C 0.7066(3) 1.1760(2) 0.4887(3) 0.0228(10) Uani 1 1 d . .
H16 H 0.7108 1.1246 0.4666 0.027 Uiso 1 1 calc R U
C17 C 1.1741(3) 0.7937(3) 0.0608(4) 0.0503(15) Uani 1 1 d . .
H17A H 1.2143 0.8312 0.0475 0.075 Uiso 1 1 calc R U
H17B H 1.1615 0.7768 0.1193 0.075 Uiso 1 1 calc R U
H17C H 1.2012 0.7440 0.0278 0.075 Uiso 1 1 calc R U
C18 C 1.1249(4) 0.7583(5) -0.1262(3) 0.084(3) Uani 1 1 d . .
H18A H 1.1810 0.7397 -0.1680 0.126 Uiso 1 1 calc R U
H18B H 1.0768 0.7571 -0.1478 0.126 Uiso 1 1 calc R U
H18C H 1.1194 0.8155 -0.1118 0.126 Uiso 1 1 calc R U
C19 C 0.9229(5) 0.5820(4) -0.0223(5) 0.088(3) Uani 1 1 d . .
H19A H 0.9433 0.5378 -0.0620 0.131 Uiso 1 1 calc R U
H19B H 0.9031 0.5578 0.0334 0.131 Uiso 1 1 calc R U
H19C H 0.8743 0.6242 -0.0345 0.131 Uiso 1 1 calc R U
C20 C 0.6059(3) 0.6297(2) 0.2153(2) 0.0159(9) Uani 1 1 d . .
C21 C 0.6779(3) 0.5944(2) 0.1537(3) 0.0195(9) Uani 1 1 d . .
H21 H 0.7281 0.6175 0.1380 0.023 Uiso 1 1 calc R U
C22 C 0.6792(3) 0.5251(2) 0.1135(3) 0.0253(10) Uani 1 1 d . .
C23 C 0.6040(3) 0.4923(2) 0.1364(3) 0.0222(10) Uani 1 1 d . .
C24 C 0.5313(3) 0.5282(2) 0.1961(2) 0.0188(9) Uani 1 1 d . .
C25 C 0.5303(3) 0.5974(2) 0.2377(2) 0.0171(9) Uani 1 1 d . .
C26 C 0.4524(3) 0.6320(2) 0.3021(2) 0.0186(9) Uani 1 1 d . .
H26 H 0.4006 0.6133 0.3089 0.022 Uiso 1 1 calc R U
C27 C 0.4208(3) 0.4763(3) 0.1668(3) 0.0379(12) Uani 1 1 d . .
H27A H 0.3696 0.4536 0.1961 0.057 Uiso 1 1 calc R U
H27B H 0.4026 0.5272 0.1350 0.057 Uiso 1 1 calc R U
H27C H 0.4640 0.4348 0.1295 0.057 Uiso 1 1 calc R U
C28 C 0.6345(4) 0.3464(3) 0.1422(4) 0.0496(15) Uani 1 1 d . .
H28A H 0.6346 0.2981 0.1141 0.074 Uiso 1 1 calc R U
H28B H 0.6940 0.3433 0.1441 0.074 Uiso 1 1 calc R U
H28C H 0.5950 0.3462 0.1983 0.074 Uiso 1 1 calc R U
C29 C 0.7620(5) 0.4647(4) -0.0103(5) 0.085(2) Uani 1 1 d . .
H29A H 0.8236 0.4393 -0.0376 0.128 Uiso 1 1 calc R U
H29B H 0.7267 0.4236 -0.0041 0.128 Uiso 1 1 calc R U
H29C H 0.7412 0.5132 -0.0436 0.128 Uiso 1 1 calc R U
C30 C 0.7929(3) 0.6202(2) 0.3207(3) 0.0198(9) Uani 1 1 d . .
H30A H 0.8186 0.5823 0.3605 0.024 Uiso 1 1 calc R U
H30B H 0.8162 0.5924 0.2675 0.024 Uiso 1 1 calc R U
C31 C 0.8099(3) 0.7533(2) 0.4087(3) 0.0190(9) Uani 1 1 d . .
C32 C 0.7875(3) 0.8391(3) 0.4193(3) 0.0228(10) Uani 1 1 d . .
H32 H 0.7840 0.8770 0.3737 0.027 Uiso 1 1 calc R U
C33 C 0.7705(3) 0.8691(3) 0.4959(3) 0.0337(12) Uani 1 1 d . .
H33 H 0.7563 0.9276 0.5028 0.040 Uiso 1 1 calc R U
C34 C 0.7741(3) 0.8137(3) 0.5626(3) 0.0368(12) Uani 1 1 d . .
H34 H 0.7607 0.8345 0.6157 0.044 Uiso 1 1 calc R U
C35 C 0.7969(3) 0.7287(3) 0.5527(3) 0.0290(11) Uani 1 1 d . .
H35 H 0.7994 0.6910 0.5987 0.035 Uiso 1 1 calc R U
C36 C 0.8161(3) 0.6984(3) 0.4759(3) 0.0231(10) Uani 1 1 d . .
H36 H 0.8337 0.6399 0.4687 0.028 Uiso 1 1 calc R U
C37 C 0.6436(3) 0.6414(3) 0.4667(3) 0.0216(10) Uani 1 1 d . .
C38 C 0.6805(3) 0.5772(3) 0.5145(3) 0.0297(11) Uani 1 1 d . .
H38 H 0.7201 0.5286 0.4891 0.036 Uiso 1 1 calc R U
C39 C 0.6602(3) 0.5836(3) 0.5977(3) 0.0373(13) Uani 1 1 d . .
H39 H 0.6858 0.5399 0.6299 0.045 Uiso 1 1 calc R U
C40 C 0.6011(4) 0.6552(3) 0.6347(3) 0.0381(13) Uani 1 1 d . .
H40 H 0.5869 0.6604 0.6923 0.046 Uiso 1 1 calc R U
C41 C 0.5638(3) 0.7179(3) 0.5877(3) 0.0338(12) Uani 1 1 d . .
H41 H 0.5235 0.7661 0.6131 0.041 Uiso 1 1 calc R U
C42 C 0.5844(3) 0.7112(3) 0.5037(3) 0.0266(11) Uani 1 1 d . .
H42 H 0.5581 0.7546 0.4716 0.032 Uiso 1 1 calc R U
C43 C 0.6654(3) 0.5218(2) 0.3549(3) 0.0214(10) Uani 1 1 d . .
C44 C 0.7324(3) 0.4592(3) 0.3139(3) 0.0308(11) Uani 1 1 d . .
H44 H 0.7875 0.4707 0.2840 0.037 Uiso 1 1 calc R U
C45 C 0.7194(4) 0.3793(3) 0.3161(3) 0.0407(13) Uani 1 1 d . .
H45 H 0.7663 0.3360 0.2888 0.049 Uiso 1 1 calc R U
C46 C 0.6390(4) 0.3621(3) 0.3575(3) 0.0370(13) Uani 1 1 d . .
H46 H 0.6301 0.3077 0.3575 0.044 Uiso 1 1 calc R U
C47 C 0.5723(3) 0.4240(3) 0.3987(3) 0.0317(12) Uani 1 1 d . .
H47 H 0.5172 0.4123 0.4282 0.038 Uiso 1 1 calc R U
C48 C 0.5854(3) 0.5034(3) 0.3973(3) 0.0281(11) Uani 1 1 d . .
H48 H 0.5387 0.5461 0.4258 0.034 Uiso 1 1 calc R U
C49 C 0.9519(3) 0.6718(3) 0.2796(3) 0.0290(11) Uani 1 1 d . .
C50 C 1.0044(3) 0.7128(3) 0.3010(4) 0.0451(14) Uani 1 1 d . .
H50 H 0.9791 0.7629 0.3301 0.054 Uiso 1 1 calc R U
C51 C 1.0950(3) 0.6804(4) 0.2797(4) 0.0645(19) Uani 1 1 d . .
H51 H 1.1311 0.7089 0.2942 0.077 Uiso 1 1 calc R U
C52 C 1.1327(4) 0.6073(4) 0.2378(4) 0.0565(17) Uani 1 1 d . .
H52 H 1.1943 0.5852 0.2241 0.068 Uiso 1 1 calc R U
C53 C 1.0804(4) 0.5674(4) 0.2164(4) 0.0633(18) Uani 1 1 d . .
H53 H 1.1059 0.5173 0.1874 0.076 Uiso 1 1 calc R U
C54 C 0.9907(3) 0.5990(3) 0.2366(3) 0.0447(14) Uani 1 1 d . .
H54 H 0.9553 0.5705 0.2209 0.054 Uiso 1 1 calc R U
C55 C 0.6500(3) 0.8266(2) 0.0832(2) 0.0169(9) Uani 1 1 d . .
H55A H 0.6272 0.8597 0.0393 0.020 Uiso 1 1 calc R U
H55B H 0.6856 0.7721 0.0606 0.020 Uiso 1 1 calc R U
C56 C 0.4970(3) 0.7593(2) 0.1214(2) 0.0158(9) Uani 1 1 d . .
C57 C 0.5359(3) 0.7134(2) 0.0514(2) 0.0185(9) Uani 1 1 d . .
H57 H 0.5960 0.7092 0.0228 0.022 Uiso 1 1 calc R U
C58 C 0.4866(3) 0.6734(2) 0.0232(3) 0.0234(10) Uani 1 1 d . .
H58 H 0.5131 0.6423 -0.0252 0.028 Uiso 1 1 calc R U
C59 C 0.3985(3) 0.6787(3) 0.0653(3) 0.0254(10) Uani 1 1 d . .
H59 H 0.3653 0.6506 0.0460 0.030 Uiso 1 1 calc R U
C60 C 0.3597(3) 0.7242(3) 0.1343(3) 0.0270(11) Uani 1 1 d . .
H60 H 0.2994 0.7283 0.1626 0.032 Uiso 1 1 calc R U
C61 C 0.4080(3) 0.7640(2) 0.1626(3) 0.0196(9) Uani 1 1 d . .
H61 H 0.3808 0.7951 0.2108 0.023 Uiso 1 1 calc R U
C62 C 0.4823(3) 0.9093(2) 0.1909(2) 0.0165(9) Uani 1 1 d . .
C63 C 0.4399(3) 0.9318(2) 0.2717(3) 0.0205(9) Uani 1 1 d . .
H63 H 0.4519 0.8946 0.3155 0.025 Uiso 1 1 calc R U
C64 C 0.3802(3) 1.0081(3) 0.2888(3) 0.0284(11) Uani 1 1 d . .
H64 H 0.3520 1.0233 0.3442 0.034 Uiso 1 1 calc R U
C65 C 0.3619(3) 1.0619(3) 0.2253(3) 0.0360(12) Uani 1 1 d . .
H65 H 0.3211 1.1142 0.2371 0.043 Uiso 1 1 calc R U
C66 C 0.4026(3) 1.0400(3) 0.1448(3) 0.0319(11) Uani 1 1 d . .
H66 H 0.3899 1.0773 0.1013 0.038 Uiso 1 1 calc R U
C67 C 0.4620(3) 0.9639(3) 0.1274(3) 0.0235(10) Uani 1 1 d . .
H67 H 0.4891 0.9487 0.0719 0.028 Uiso 1 1 calc R U
C68 C 0.6603(3) 0.9907(2) 0.1156(2) 0.0170(9) Uani 1 1 d . .
C69 C 0.6250(3) 1.0292(2) 0.1897(3) 0.0230(10) Uani 1 1 d . .
H69 H 0.6354 1.0003 0.2382 0.028 Uiso 1 1 calc R U
C70 C 0.5741(3) 1.1104(3) 0.1933(3) 0.0291(11) Uani 1 1 d . .
H70 H 0.5490 1.1365 0.2446 0.035 Uiso 1 1 calc R U
C71 C 0.5597(3) 1.1535(3) 0.1234(3) 0.0277(11) Uani 1 1 d . .
H71 H 0.5240 1.2086 0.1266 0.033 Uiso 1 1 calc R U
C72 C 0.5973(3) 1.1164(3) 0.0485(3) 0.0260(10) Uani 1 1 d . .
H72 H 0.5890 1.1468 -0.0001 0.031 Uiso 1 1 calc R U
C73 C 0.6472(3) 1.0349(2) 0.0442(3) 0.0224(10) Uani 1 1 d . .
H73 H 0.6724 1.0092 -0.0073 0.027 Uiso 1 1 calc R U
C74 C 0.8052(3) 0.8883(2) 0.0098(2) 0.0175(9) Uani 1 1 d . .
C75 C 0.8585(3) 0.9447(3) 0.0026(3) 0.0235(10) Uani 1 1 d . .
H75 H 0.8504 0.9771 0.0478 0.028 Uiso 1 1 calc R U
C76 C 0.9224(3) 0.9529(3) -0.0702(3) 0.0317(11) Uani 1 1 d . .
H76 H 0.9586 0.9905 -0.0747 0.038 Uiso 1 1 calc R U
C77 C 0.9339(3) 0.9069(3) -0.1362(3) 0.0392(13) Uani 1 1 d . .
H77 H 0.9774 0.9135 -0.1865 0.047 Uiso 1 1 calc R U
C78 C 0.8827(3) 0.8514(3) -0.1295(3) 0.0367(12) Uani 1 1 d . .
H78 H 0.8912 0.8193 -0.1751 0.044 Uiso 1 1 calc R U
C79 C 0.8185(3) 0.8417(3) -0.0565(3) 0.0267(10) Uani 1 1 d . .
H79 H 0.7836 0.8028 -0.0523 0.032 Uiso 1 1 calc R U
C80 C 0.6957(3) 1.3251(3) 0.5540(3) 0.0325(12) Uani 1 1 d . .
H80 H 0.6919 1.3769 0.5752 0.039 Uiso 1 1 calc R U
C81 C 0.6327(3) 1.2108(2) 0.5509(3) 0.0218(10) Uani 1 1 d . .
H81 H 0.5852 1.1840 0.5695 0.026 Uiso 1 1 calc R U
C82 C 0.3728(3) 0.7160(2) 0.4137(2) 0.0198(9) Uani 1 1 d . .
P1 P 0.26700(8) 0.31581(7) 0.18157(7) 0.0285(3) Uani 1 1 d . .
F1 F 0.35287(19) 0.28352(19) 0.2103(2) 0.0581(9) Uani 1 1 d . .
F2 F 0.30337(19) 0.24184(17) 0.11826(17) 0.0441(7) Uani 1 1 d . .
F3 F 0.21904(18) 0.25458(16) 0.24847(16) 0.0414(7) Uani 1 1 d . .
F4 F 0.1817(2) 0.34647(19) 0.1521(2) 0.0577(9) Uani 1 1 d . .
F5 F 0.23257(19) 0.38775(16) 0.24544(17) 0.0435(7) Uani 1 1 d . .
F6 F 0.3151(2) 0.37534(19) 0.11383(19) 0.0617(10) Uani 1 1 d . .
O11 O 0.1215(4) 0.8624(4) 0.2759(4) 0.127(2) Uiso 1 1 d . .
C200 C 0.2244(7) 0.9485(7) 0.2032(7) 0.148(4) Uiso 1 1 d . .
H20A H 0.2643 0.9782 0.2133 0.222 Uiso 1 1 calc R U
H20B H 0.2577 0.9062 0.1625 0.222 Uiso 1 1 calc R U
H20C H 0.1800 0.9884 0.1823 0.222 Uiso 1 1 calc R U
C201 C 0.1781(8) 0.9049(7) 0.2859(8) 0.142(4) Uiso 1 1 d . .
C202 C 0.1576(9) 0.9293(8) 0.3653(8) 0.184(5) Uiso 1 1 d . .
H20D H 0.2002 0.9594 0.3689 0.276 Uiso 1 1 calc R U
H20E H 0.0987 0.9659 0.3806 0.276 Uiso 1 1 calc R U
H20F H 0.1594 0.8798 0.4028 0.276 Uiso 1 1 calc R U

loop_
_atom_site_aniso_label
_atom_site_aniso_U_11
_atom_site_aniso_U_22
_atom_site_aniso_U_33
_atom_site_aniso_U_23
_atom_site_aniso_U_13
_atom_site_aniso_U_12
Pd1 0.01886(18) 0.00996(16) 0.01207(18) -0.00067(12) -0.00585(13) -0.00388(13)
Pd2 0.01630(18) 0.01322(16) 0.01158(18) -0.00020(12) -0.00392(13) -0.00355(13)
Br3 0.0182(2) 0.0127(2) 0.0137(2) -0.00188(16) -0.00482(17) -0.00427(16)
P2 0.0170(5) 0.0125(5) 0.0124(6) 0.0005(4) -0.0059(4) -0.0044(4)
P3 0.0185(6) 0.0140(5) 0.0125(6) 0.0011(4) -0.0051(4) -0.0060(4)
P4 0.0179(6) 0.0165(5) 0.0160(6) 0.0016(4) -0.0063(5) -0.0029(4)
P5 0.0255(6) 0.0117(5) 0.0159(6) 0.0011(4) -0.0093(5) -0.0052(4)
N1 0.024(2) 0.0183(18) 0.023(2) -0.0042(16) -0.0002(17) -0.0077(16)
N2 0.025(2) 0.0178(18) 0.0159(19) 0.0007(15) -0.0020(16) -0.0083(15)
O1 0.0303(18) 0.0344(18) 0.0307(19) -0.0213(15) 0.0123(15) -0.0153(15)
O2 0.0207(17) 0.0351(18) 0.040(2) -0.0022(15) 0.0018(15) -0.0086(14)
O3 0.0277(19) 0.042(2) 0.0252(19) -0.0100(16) 0.0055(15) 0.0114(15)
O4 0.042(2) 0.043(2) 0.040(2) -0.0289(17) -0.0074(17) 0.0014(17)
O5 0.0423(19) 0.0371(18) 0.0177(17) -0.0067(14) -0.0058(14) -0.0282(16)
O6 0.0395(19) 0.0197(16) 0.0306(19) -0.0108(14) -0.0094(15) -0.0077(14)
O7 0.049(2) 0.041(2) 0.048(3) -0.0328(19) 0.014(2) -0.0047(18)
C1 0.023(2) 0.014(2) 0.014(2) 0.0007(17) -0.0065(18) 0.0006(17)
C2 0.025(2) 0.019(2) 0.018(2) -0.0025(18) -0.009(2) -0.0018(18)
C3 0.035(3) 0.018(2) 0.021(3) -0.0058(19) -0.009(2) 0.0036(19)
C4 0.025(3) 0.034(3) 0.017(3) -0.002(2) -0.001(2) 0.003(2)
C5 0.018(2) 0.021(2) 0.024(3) -0.0027(19) -0.0007(19) -0.0025(18)
C6 0.023(2) 0.017(2) 0.018(2) 0.0018(18) -0.0051(19) -0.0041(18)
C7 0.018(2) 0.020(2) 0.017(2) 0.0009(18) -0.0026(19) -0.0070(18)
C8 0.025(2) 0.020(2) 0.023(3) -0.0049(18) 0.001(2) -0.0114(19)
C9 0.027(2) 0.022(2) 0.026(3) -0.0022(19) -0.002(2) -0.0088(19)
C10 0.029(3) 0.033(3) 0.021(3) -0.005(2) -0.001(2) -0.014(2)
C11 0.029(3) 0.028(2) 0.021(3) -0.011(2) 0.006(2) -0.015(2)
C12 0.033(3) 0.020(2) 0.027(3) -0.0049(19) -0.001(2) -0.009(2)
C13 0.029(3) 0.025(2) 0.025(3) -0.004(2) -0.001(2) -0.009(2)
C14 0.035(3) 0.031(3) 0.025(3) -0.011(2) 0.007(2) -0.020(2)
C15 0.030(3) 0.026(2) 0.020(3) -0.0095(19) 0.000(2) -0.007(2)
C16 0.030(3) 0.016(2) 0.021(2) -0.0067(18) -0.003(2) -0.0055(19)
C17 0.026(3) 0.058(4) 0.067(4) -0.001(3) -0.012(3) -0.010(3)
C18 0.057(4) 0.116(6) 0.024(3) 0.009(4) 0.017(3) 0.035(4)
C19 0.083(5) 0.083(5) 0.105(6) -0.059(5) -0.039(5) 0.006(4)
C20 0.026(2) 0.0085(19) 0.016(2) 0.0008(16) -0.0101(19) -0.0036(17)
C21 0.024(2) 0.012(2) 0.024(2) -0.0012(18) -0.009(2) -0.0045(18)
C22 0.032(3) 0.016(2) 0.024(3) -0.0085(19) -0.005(2) 0.0023(19)
C23 0.036(3) 0.014(2) 0.019(2) -0.0056(18) -0.010(2) -0.0066(19)
C24 0.026(2) 0.016(2) 0.016(2) 0.0006(17) -0.0066(19) -0.0076(18)
C25 0.028(2) 0.015(2) 0.012(2) 0.0010(17) -0.0085(19) -0.0072(18)
C26 0.023(2) 0.019(2) 0.016(2) -0.0003(18) -0.0042(19) -0.0105(18)
C27 0.038(3) 0.046(3) 0.040(3) 0.001(2) -0.018(3) -0.020(2)
C28 0.065(4) 0.016(2) 0.078(4) -0.013(3) -0.035(3) -0.004(2)
C29 0.083(6) 0.064(5) 0.095(6) 0.014(5) -0.013(5) -0.017(4)
C30 0.029(2) 0.014(2) 0.016(2) -0.0034(17) -0.0065(19) -0.0023(18)
C31 0.018(2) 0.023(2) 0.019(2) 0.0001(18) -0.0092(18) -0.0063(18)
C32 0.026(2) 0.024(2) 0.022(3) 0.0022(19) -0.013(2) -0.0083(19)
C33 0.051(3) 0.027(3) 0.030(3) -0.008(2) -0.022(2) -0.004(2)
C34 0.053(3) 0.039(3) 0.023(3) -0.006(2) -0.018(2) -0.008(2)
C35 0.037(3) 0.033(3) 0.020(3) 0.003(2) -0.014(2) -0.008(2)
C36 0.028(2) 0.023(2) 0.022(3) 0.0021(19) -0.012(2) -0.0082(19)
C37 0.031(3) 0.023(2) 0.018(2) 0.0045(19) -0.011(2) -0.016(2)
C38 0.041(3) 0.032(3) 0.023(3) 0.007(2) -0.014(2) -0.019(2)
C39 0.055(3) 0.044(3) 0.025(3) 0.011(2) -0.019(3) -0.029(3)
C40 0.068(4) 0.050(3) 0.010(2) 0.006(2) -0.012(2) -0.041(3)
C41 0.060(3) 0.026(2) 0.018(3) -0.002(2) -0.004(2) -0.023(2)
C42 0.040(3) 0.022(2) 0.021(3) 0.0041(19) -0.006(2) -0.017(2)
C43 0.038(3) 0.018(2) 0.018(2) 0.0101(18) -0.021(2) -0.011(2)
C44 0.042(3) 0.014(2) 0.037(3) -0.002(2) -0.014(2) -0.005(2)
C45 0.058(4) 0.016(2) 0.047(3) -0.009(2) -0.016(3) -0.002(2)
C46 0.068(4) 0.014(2) 0.042(3) 0.009(2) -0.032(3) -0.016(2)
C47 0.047(3) 0.025(3) 0.034(3) 0.008(2) -0.023(2) -0.018(2)
C48 0.040(3) 0.022(2) 0.031(3) 0.002(2) -0.022(2) -0.009(2)
C49 0.025(2) 0.033(3) 0.025(3) 0.010(2) -0.007(2) -0.004(2)
C50 0.026(3) 0.027(3) 0.080(4) 0.012(3) -0.020(3) -0.004(2)
C51 0.023(3) 0.063(4) 0.108(6) 0.022(4) -0.023(3) -0.018(3)
C52 0.023(3) 0.061(4) 0.062(4) 0.018(3) -0.001(3) 0.008(3)
C53 0.027(3) 0.091(5) 0.048(4) -0.013(3) 0.001(3) 0.020(3)
C54 0.028(3) 0.061(4) 0.034(3) -0.015(3) -0.007(2) 0.013(3)
C55 0.022(2) 0.015(2) 0.016(2) -0.0026(17) -0.0079(18) -0.0052(17)
C56 0.021(2) 0.0098(19) 0.020(2) 0.0045(17) -0.0120(18) -0.0040(17)
C57 0.025(2) 0.014(2) 0.019(2) 0.0049(17) -0.0117(19) -0.0061(18)
C58 0.040(3) 0.017(2) 0.020(2) -0.0009(18) -0.019(2) -0.0056(19)
C59 0.029(3) 0.026(2) 0.032(3) 0.004(2) -0.022(2) -0.012(2)
C60 0.026(2) 0.032(3) 0.030(3) 0.007(2) -0.013(2) -0.014(2)
C61 0.023(2) 0.019(2) 0.018(2) -0.0007(18) -0.0070(19) -0.0053(18)
C62 0.021(2) 0.013(2) 0.019(2) 0.0011(17) -0.0099(18) -0.0056(17)
C63 0.020(2) 0.023(2) 0.020(2) 0.0039(18) -0.0079(19) -0.0060(18)
C64 0.031(3) 0.025(2) 0.023(3) -0.006(2) -0.005(2) 0.004(2)
C65 0.037(3) 0.029(3) 0.033(3) -0.007(2) -0.010(2) 0.011(2)
C66 0.039(3) 0.027(3) 0.023(3) 0.005(2) -0.013(2) 0.007(2)
C67 0.028(2) 0.025(2) 0.016(2) -0.0005(19) -0.008(2) -0.0015(19)
C68 0.021(2) 0.014(2) 0.018(2) 0.0022(17) -0.0062(18) -0.0095(17)
C69 0.033(3) 0.016(2) 0.021(2) 0.0036(18) -0.009(2) -0.0083(19)
C70 0.043(3) 0.019(2) 0.022(3) -0.0030(19) -0.004(2) -0.005(2)
C71 0.035(3) 0.014(2) 0.033(3) 0.002(2) -0.013(2) -0.0012(19)
C72 0.035(3) 0.019(2) 0.027(3) 0.007(2) -0.017(2) -0.007(2)
C73 0.029(2) 0.018(2) 0.023(3) 0.0026(19) -0.013(2) -0.0082(19)
C74 0.021(2) 0.017(2) 0.014(2) 0.0016(17) -0.0053(18) -0.0037(17)
C75 0.026(2) 0.024(2) 0.021(2) 0.0011(19) -0.005(2) -0.0100(19)
C76 0.034(3) 0.034(3) 0.029(3) 0.004(2) -0.005(2) -0.019(2)
C77 0.043(3) 0.047(3) 0.022(3) 0.008(2) 0.001(2) -0.019(3)
C78 0.049(3) 0.041(3) 0.020(3) -0.002(2) -0.002(2) -0.020(3)
C79 0.032(3) 0.028(2) 0.021(3) 0.002(2) -0.005(2) -0.014(2)
C80 0.047(3) 0.026(2) 0.026(3) -0.009(2) -0.001(2) -0.019(2)
C81 0.028(2) 0.018(2) 0.022(2) 0.0014(18) -0.007(2) -0.0114(19)
C82 0.024(2) 0.020(2) 0.014(2) -0.0006(17) -0.0016(19) -0.0079(18)
P1 0.0332(7) 0.0337(7) 0.0212(7) -0.0033(5) -0.0066(5) -0.0131(6)
F1 0.0376(18) 0.060(2) 0.085(3) -0.0370(18) -0.0304(18) 0.0045(15)
F2 0.0549(19) 0.0516(18) 0.0317(17) -0.0155(14) -0.0049(14) -0.0260(15)
F3 0.0468(17) 0.0344(15) 0.0328(17) 0.0045(13) -0.0014(14) -0.0066(13)
F4 0.065(2) 0.059(2) 0.063(2) 0.0164(17) -0.0407(18) -0.0201(17)
F5 0.0520(18) 0.0322(15) 0.0407(18) -0.0157(13) -0.0079(15) -0.0003(14)
F6 0.085(2) 0.060(2) 0.044(2) -0.0023(16) 0.0013(18) -0.0494(19)

loop_
_atom_type_symbol
_atom_type_description
_atom_type_scat_dispersion_real
_atom_type_scat_dispersion_imag
_atom_type_scat_source
C C 0.0033 0.0016 'International Tables Vol C Tables 4.2.6.8 and 6.1.1.4'
H H 0.0000 0.0000 'International Tables Vol C Tables 4.2.6.8 and 6.1.1.4'
F F 0.0171 0.0103 'International Tables Vol C Tables 4.2.6.8 and 6.1.1.4'
P P 0.1023 0.0942 'International Tables Vol C Tables 4.2.6.8 and 6.1.1.4'
Br Br -0.2901 2.4595 'International Tables Vol C Tables 4.2.6.8 and 6.1.1.4'
Pd Pd -0.9988 1.0072 'International Tables Vol C Tables 4.2.6.8 and 6.1.1.4'
N N 0.0061 0.0033 'International Tables Vol C Tables 4.2.6.8 and 6.1.1.4'
O O 0.0106 0.0060 'International Tables Vol C Tables 4.2.6.8 and 6.1.1.4'

loop_
_geom_angle_atom_site_label_1
_geom_angle_atom_site_label_2
_geom_angle_atom_site_label_3
_geom_angle
_geom_angle_site_symmetry_1
_geom_angle_site_symmetry_3
C20 Pd1 P2 85.06(11) . .
C20 Pd1 P5 85.55(11) . .
P2 Pd1 P5 167.79(4) . .
C20 Pd1 Br3 171.50(11) . .
P2 Pd1 Br3 93.90(3) . .
P5 Pd1 Br3 94.24(3) . .
C20 Pd1 Pd2 120.16(11) . .
P2 Pd1 Pd2 88.50(3) . .
P5 Pd1 Pd2 89.50(3) . .
Br3 Pd1 Pd2 51.344(13) . .
C1 Pd2 P4 85.70(11) . .
C1 Pd2 P3 86.02(12) . .
P4 Pd2 P3 167.17(4) . .
C1 Pd2 Br3 176.49(11) . .
P4 Pd2 Br3 91.19(3) . .
P3 Pd2 Br3 96.77(3) . .
C1 Pd2 Pd1 127.56(11) . .
P4 Pd2 Pd1 88.52(3) . .
P3 Pd2 Pd1 88.78(3) . .
Br3 Pd2 Pd1 50.616(12) . .
Pd1 Br3 Pd2 78.039(17) . .
C62 P2 C56 100.80(18) . .
C62 P2 C55 105.66(18) . .
C56 P2 C55 103.93(18) . .
C62 P2 Pd1 119.28(13) . .
C56 P2 Pd1 115.39(12) . .
C55 P2 Pd1 110.21(13) . .
C74 P3 C68 99.94(18) . .
C74 P3 C55 102.73(18) . .
C68 P3 C55 103.61(18) . .
C74 P3 Pd2 116.77(14) . .
C68 P3 Pd2 121.13(13) . .
C55 P3 Pd2 110.39(13) . .
C31 P4 C30 106.93(18) . .
C31 P4 C49 102.2(2) . .
C30 P4 C49 100.7(2) . .
C31 P4 Pd2 114.66(14) . .
C30 P4 Pd2 110.56(14) . .
C49 P4 Pd2 120.15(14) . .
C37 P5 C43 99.78(18) . .
C37 P5 C30 104.61(19) . .
C43 P5 C30 102.68(19) . .
C37 P5 Pd1 120.67(15) . .
C43 P5 Pd1 116.66(13) . .
C30 P5 Pd1 110.31(13) . .
C7 N1 C8 118.4(3) . .
C26 N2 C82 120.5(3) . .
C15 O1 C11 117.9(3) . .
C5 O2 C17 114.8(3) . .
C4 O3 C18 112.9(4) . .
C3 O4 C19 119.1(4) . .
C24 O5 C27 119.4(3) . .
C23 O6 C28 111.5(3) . .
C29 O7 C22 124.1(5) . .
C2 C1 C6 119.8(4) . .
C2 C1 Pd2 122.0(3) . .
C6 C1 Pd2 118.2(3) . .
C3 C2 C1 121.6(4) . .
C3 C2 H2 119.2 . .
C1 C2 H2 119.2 . .
O4 C3 C2 122.7(4) . .
O4 C3 C4 117.4(4) . .
C2 C3 C4 119.9(4) . .
O3 C4 C5 120.7(4) . .
O3 C4 C3 120.8(4) . .
C5 C4 C3 118.5(4) . .
O2 C5 C4 119.4(4) . .
O2 C5 C6 118.5(4) . .
C4 C5 C6 121.8(4) . .
C5 C6 C1 118.3(4) . .
C5 C6 C7 118.7(3) . .
C1 C6 C7 123.0(4) . .
N1 C7 C6 122.7(4) . .
N1 C7 H7 118.6 . .
C6 C7 H7 118.6 . .
C9 C8 C13 119.1(4) . .
C9 C8 N1 122.9(4) . .
C13 C8 N1 117.9(4) . .
C8 C9 C10 120.6(4) . .
C8 C9 H9 119.7 . .
C10 C9 H9 119.7 . .
C11 C10 C9 119.1(4) . .
C11 C10 H10 120.5 . .
C9 C10 H10 120.5 . .
C10 C11 C12 121.4(4) . .
C10 C11 O1 118.6(4) . .
C12 C11 O1 120.0(4) . .
C13 C12 C11 118.9(4) . .
C13 C12 H12 120.5 . .
C11 C12 H12 120.5 . .
C12 C13 C8 121.0(4) . .
C12 C13 H13 119.5 . .
C8 C13 H13 119.5 . .
C80 C14 C15 120.2(4) . .
C80 C14 H14 119.9 . .
C15 C14 H14 119.9 . .
C16 C15 C14 120.6(4) . .
C16 C15 O1 123.7(4) . .
C14 C15 O1 115.7(4) . .
C15 C16 C81 119.1(4) . .
C15 C16 H16 120.5 . .
C81 C16 H16 120.5 . .
O2 C17 H17A 109.5 . .
O2 C17 H17B 109.5 . .
H17A C17 H17B 109.5 . .
O2 C17 H17C 109.5 . .
H17A C17 H17C 109.5 . .
H17B C17 H17C 109.5 . .
O3 C18 H18A 109.5 . .
O3 C18 H18B 109.5 . .
H18A C18 H18B 109.5 . .
O3 C18 H18C 109.5 . .
H18A C18 H18C 109.5 . .
H18B C18 H18C 109.5 . .
O4 C19 H19A 109.5 . .
O4 C19 H19B 109.5 . .
H19A C19 H19B 109.5 . .
O4 C19 H19C 109.5 . .
H19A C19 H19C 109.5 . .
H19B C19 H19C 109.5 . .
C21 C20 C25 119.9(3) . .
C21 C20 Pd1 120.9(3) . .
C25 C20 Pd1 119.1(3) . .
C20 C21 C22 121.4(4) . .
C20 C21 H21 119.3 . .
C22 C21 H21 119.3 . .
O7 C22 C21 118.0(4) . .
O7 C22 C23 123.0(4) . .
C21 C22 C23 118.7(4) . .
C24 C23 O6 120.4(4) . .
C24 C23 C22 120.2(4) . .
O6 C23 C22 119.4(4) . .
C23 C24 O5 122.3(3) . .
C23 C24 C25 121.2(3) . .
O5 C24 C25 116.3(4) . .
C20 C25 C24 118.5(4) . .
C20 C25 C26 122.4(3) . .
C24 C25 C26 119.1(3) . .
N2 C26 C25 123.0(3) . .
N2 C26 H26 118.5 . .
C25 C26 H26 118.5 . .
O5 C27 H27A 109.5 . .
O5 C27 H27B 109.5 . .
H27A C27 H27B 109.5 . .
O5 C27 H27C 109.5 . .
H27A C27 H27C 109.5 . .
H27B C27 H27C 109.5 . .
O6 C28 H28A 109.5 . .
O6 C28 H28B 109.5 . .
H28A C28 H28B 109.5 . .
O6 C28 H28C 109.5 . .
H28A C28 H28C 109.5 . .
H28B C28 H28C 109.5 . .
O7 C29 H29A 109.5 . .
O7 C29 H29B 109.5 . .
H29A C29 H29B 109.5 . .
O7 C29 H29C 109.5 . .
H29A C29 H29C 109.5 . .
H29B C29 H29C 109.5 . .
P4 C30 P5 118.2(2) . .
P4 C30 H30A 107.8 . .
P5 C30 H30A 107.8 . .
P4 C30 H30B 107.8 . .
P5 C30 H30B 107.8 . .
H30A C30 H30B 107.1 . .
C32 C31 C36 119.3(4) . .
C32 C31 P4 119.1(3) . .
C36 C31 P4 121.5(3) . .
C33 C32 C31 120.2(4) . .
C33 C32 H32 119.9 . .
C31 C32 H32 119.9 . .
C32 C33 C34 119.8(4) . .
C32 C33 H33 120.1 . .
C34 C33 H33 120.1 . .
C35 C34 C33 120.5(4) . .
C35 C34 H34 119.8 . .
C33 C34 H34 119.8 . .
C36 C35 C34 119.8(4) . .
C36 C35 H35 120.1 . .
C34 C35 H35 120.1 . .
C35 C36 C31 120.3(4) . .
C35 C36 H36 119.8 . .
C31 C36 H36 119.8 . .
C42 C37 C38 119.8(4) . .
C42 C37 P5 121.6(3) . .
C38 C37 P5 118.5(3) . .
C39 C38 C37 120.6(5) . .
C39 C38 H38 119.7 . .
C37 C38 H38 119.7 . .
C38 C39 C40 119.4(5) . .
C38 C39 H39 120.3 . .
C40 C39 H39 120.3 . .
C41 C40 C39 119.9(4) . .
C41 C40 H40 120.0 . .
C39 C40 H40 120.0 . .
C40 C41 C42 120.6(5) . .
C40 C41 H41 119.7 . .
C42 C41 H41 119.7 . .
C37 C42 C41 119.7(4) . .
C37 C42 H42 120.2 . .
C41 C42 H42 120.2 . .
C44 C43 C48 118.7(4) . .
C44 C43 P5 124.2(3) . .
C48 C43 P5 117.1(3) . .
C43 C44 C45 120.1(4) . .
C43 C44 H44 120.0 . .
C45 C44 H44 120.0 . .
C46 C45 C44 120.6(5) . .
C46 C45 H45 119.7 . .
C44 C45 H45 119.7 . .
C47 C46 C45 119.6(4) . .
C47 C46 H46 120.2 . .
C45 C46 H46 120.2 . .
C46 C47 C48 119.9(4) . .
C46 C47 H47 120.1 . .
C48 C47 H47 120.1 . .
C47 C48 C43 121.2(5) . .
C47 C48 H48 119.4 . .
C43 C48 H48 119.4 . .
C50 C49 C54 118.9(5) . .
C50 C49 P4 119.4(4) . .
C54 C49 P4 121.8(4) . .
C49 C50 C51 119.8(5) . .
C49 C50 H50 120.1 . .
C51 C50 H50 120.1 . .
C52 C51 C50 120.8(5) . .
C52 C51 H51 119.6 . .
C50 C51 H51 119.6 . .
C53 C52 C51 119.1(5) . .
C53 C52 H52 120.5 . .
C51 C52 H52 120.5 . .
C52 C53 C54 120.8(6) . .
C52 C53 H53 119.6 . .
C54 C53 H53 119.6 . .
C53 C54 C49 120.6(6) . .
C53 C54 H54 119.7 . .
C49 C54 H54 119.7 . .
P2 C55 P3 115.8(2) . .
P2 C55 H55A 108.3 . .
P3 C55 H55A 108.3 . .
P2 C55 H55B 108.3 . .
P3 C55 H55B 108.3 . .
H55A C55 H55B 107.4 . .
C57 C56 C61 118.8(3) . .
C57 C56 P2 123.7(3) . .
C61 C56 P2 117.3(3) . .
C56 C57 C58 119.8(4) . .
C56 C57 H57 120.1 . .
C58 C57 H57 120.1 . .
C57 C58 C59 120.4(4) . .
C57 C58 H58 119.8 . .
C59 C58 H58 119.8 . .
C60 C59 C58 120.1(4) . .
C60 C59 H59 119.9 . .
C58 C59 H59 119.9 . .
C59 C60 C61 119.8(4) . .
C59 C60 H60 120.1 . .
C61 C60 H60 120.1 . .
C60 C61 C56 121.1(4) . .
C60 C61 H61 119.4 . .
C56 C61 H61 119.4 . .
C63 C62 C67 118.8(4) . .
C63 C62 P2 120.4(3) . .
C67 C62 P2 120.7(3) . .
C64 C63 C62 120.5(4) . .
C64 C63 H63 119.7 . .
C62 C63 H63 119.7 . .
C65 C64 C63 119.9(4) . .
C65 C64 H64 120.0 . .
C63 C64 H64 120.0 . .
C66 C65 C64 120.2(4) . .
C66 C65 H65 119.9 . .
C64 C65 H65 119.9 . .
C65 C66 C67 120.0(4) . .
C65 C66 H66 120.0 . .
C67 C66 H66 120.0 . .
C66 C67 C62 120.4(4) . .
C66 C67 H67 119.8 . .
C62 C67 H67 119.8 . .
C69 C68 C73 119.6(4) . .
C69 C68 P3 121.7(3) . .
C73 C68 P3 118.7(3) . .
C68 C69 C70 119.8(4) . .
C68 C69 H69 120.1 . .
C70 C69 H69 120.1 . .
C71 C70 C69 120.7(4) . .
C71 C70 H70 119.6 . .
C69 C70 H70 119.6 . .
C70 C71 C72 119.8(4) . .
C70 C71 H71 120.1 . .
C72 C71 H71 120.1 . .
C71 C72 C73 120.1(4) . .
C71 C72 H72 119.9 . .
C73 C72 H72 119.9 . .
C72 C73 C68 119.9(4) . .
C72 C73 H73 120.1 . .
C68 C73 H73 120.1 . .
C79 C74 C75 119.0(4) . .
C79 C74 P3 124.1(3) . .
C75 C74 P3 116.9(3) . .
C76 C75 C74 119.9(4) . .
C76 C75 H75 120.0 . .
C74 C75 H75 120.0 . .
C77 C76 C75 120.5(4) . .
C77 C76 H76 119.8 . .
C75 C76 H76 119.8 . .
C76 C77 C78 119.9(4) . .
C76 C77 H77 120.0 . .
C78 C77 H77 120.0 . .
C77 C78 C79 120.5(5) . .
C77 C78 H78 119.7 . .
C79 C78 H78 119.7 . .
C74 C79 C78 120.2(4) . .
C74 C79 H79 119.9 . .
C78 C79 H79 119.9 . .
C14 C80 C82 120.7(4) . 2_676
C14 C80 H80 119.7 . .
C82 C80 H80 119.7 2_676 .
C16 C81 C82 121.1(4) . 2_676
C16 C81 H81 119.4 . .
C82 C81 H81 119.4 2_676 .
C81 C82 C80 118.2(4) 2_676 2_676
C81 C82 N2 116.8(3) 2_676 .
C80 C82 N2 124.9(4) 2_676 .
F4 P1 F6 90.67(18) . .
F4 P1 F5 90.94(18) . .
F6 P1 F5 90.24(16) . .
F4 P1 F1 178.97(18) . .
F6 P1 F1 89.63(19) . .
F5 P1 F1 90.05(16) . .
F4 P1 F3 89.19(16) . .
F6 P1 F3 178.90(17) . .
F5 P1 F3 90.86(15) . .
F1 P1 F3 90.48(18) . .
F4 P1 F2 90.36(17) . .
F6 P1 F2 90.23(16) . .
F5 P1 F2 178.61(18) . .
F1 P1 F2 88.65(16) . .
F3 P1 F2 88.67(15) . .
C201 C200 H20A 109.5 . .
C201 C200 H20B 109.5 . .
H20A C200 H20B 109.5 . .
C201 C200 H20C 109.5 . .
H20A C200 H20C 109.5 . .
H20B C200 H20C 109.5 . .
O11 C201 C202 113.0(12) . .
O11 C201 C200 112.4(10) . .
C202 C201 C200 128.6(12) . .
C201 C202 H20D 109.5 . .
C201 C202 H20E 109.5 . .
H20D C202 H20E 109.5 . .
C201 C202 H20F 109.5 . .
H20D C202 H20F 109.5 . .
H20E C202 H20F 109.5 . .

loop_
_geom_bond_atom_site_label_1
_geom_bond_atom_site_label_2
_geom_bond_distance
_geom_bond_site_symmetry_2
Pd1 C20 2.006(4) .
Pd1 P2 2.3237(10) .
Pd1 P5 2.3338(11) .
Pd1 Br3 2.5459(5) .
Pd1 Pd2 3.2224(5) .
Pd2 C1 1.995(4) .
Pd2 P4 2.3168(11) .
Pd2 P3 2.3557(11) .
Pd2 Br3 2.5722(6) .
P2 C62 1.814(4) .
P2 C56 1.822(4) .
P2 C55 1.831(4) .
P3 C74 1.824(4) .
P3 C68 1.834(4) .
P3 C55 1.847(4) .
P4 C31 1.815(4) .
P4 C30 1.828(4) .
P4 C49 1.837(5) .
P5 C37 1.828(4) .
P5 C43 1.827(4) .
P5 C30 1.835(4) .
N1 C7 1.281(5) .
N1 C8 1.413(5) .
N2 C26 1.276(5) .
N2 C82 1.413(5) .
O1 C15 1.388(5) .
O1 C11 1.404(5) .
O2 C5 1.378(5) .
O2 C17 1.441(6) .
O3 C4 1.369(5) .
O3 C18 1.460(6) .
O4 C3 1.353(5) .
O4 C19 1.399(7) .
O5 C24 1.373(4) .
O5 C27 1.412(5) .
O6 C23 1.394(5) .
O6 C28 1.432(6) .
O7 C29 1.288(8) .
O7 C22 1.337(5) .
C1 C2 1.377(5) .
C1 C6 1.412(5) .
C2 C3 1.377(6) .
C2 H2 0.9500 .
C3 C4 1.409(6) .
C4 C5 1.393(6) .
C5 C6 1.396(6) .
C6 C7 1.443(6) .
C7 H7 0.9500 .
C8 C9 1.376(6) .
C8 C13 1.396(6) .
C9 C10 1.397(6) .
C9 H9 0.9500 .
C10 C11 1.372(6) .
C10 H10 0.9500 .
C11 C12 1.385(6) .
C12 C13 1.375(6) .
C12 H12 0.9500 .
C13 H13 0.9500 .
C14 C80 1.370(6) .
C14 C15 1.379(6) .
C14 H14 0.9500 .
C15 C16 1.376(6) .
C16 C81 1.391(6) .
C16 H16 0.9500 .
C17 H17A 0.9800 .
C17 H17B 0.9800 .
C17 H17C 0.9800 .
C18 H18A 0.9800 .
C18 H18B 0.9800 .
C18 H18C 0.9800 .
C19 H19A 0.9800 .
C19 H19B 0.9800 .
C19 H19C 0.9800 .
C20 C21 1.372(6) .
C20 C25 1.409(5) .
C21 C22 1.398(5) .
C21 H21 0.9500 .
C22 C23 1.408(6) .
C23 C24 1.363(6) .
C24 C25 1.413(5) .
C25 C26 1.446(6) .
C26 H26 0.9500 .
C27 H27A 0.9800 .
C27 H27B 0.9800 .
C27 H27C 0.9800 .
C28 H28A 0.9800 .
C28 H28B 0.9800 .
C28 H28C 0.9800 .
C29 H29A 0.9800 .
C29 H29B 0.9800 .
C29 H29C 0.9800 .
C30 H30A 0.9900 .
C30 H30B 0.9900 .
C31 C32 1.392(6) .
C31 C36 1.393(6) .
C32 C33 1.378(6) .
C32 H32 0.9500 .
C33 C34 1.386(6) .
C33 H33 0.9500 .
C34 C35 1.378(6) .
C34 H34 0.9500 .
C35 C36 1.377(6) .
C35 H35 0.9500 .
C36 H36 0.9500 .
C37 C42 1.380(6) .
C37 C38 1.394(6) .
C38 C39 1.370(6) .
C38 H38 0.9500 .
C39 C40 1.401(7) .
C39 H39 0.9500 .
C40 C41 1.375(7) .
C40 H40 0.9500 .
C41 C42 1.384(6) .
C41 H41 0.9500 .
C42 H42 0.9500 .
C43 C44 1.378(6) .
C43 C48 1.387(6) .
C44 C45 1.388(6) .
C44 H44 0.9500 .
C45 C46 1.381(7) .
C45 H45 0.9500 .
C46 C47 1.368(7) .
C46 H46 0.9500 .
C47 C48 1.382(6) .
C47 H47 0.9500 .
C48 H48 0.9500 .
C49 C50 1.378(7) .
C49 C54 1.390(7) .
C50 C51 1.398(7) .
C50 H50 0.9500 .
C51 C52 1.382(8) .
C51 H51 0.9500 .
C52 C53 1.363(9) .
C52 H52 0.9500 .
C53 C54 1.384(7) .
C53 H53 0.9500 .
C54 H54 0.9500 .
C55 H55A 0.9900 .
C55 H55B 0.9900 .
C56 C57 1.386(6) .
C56 C61 1.404(5) .
C57 C58 1.387(5) .
C57 H57 0.9500 .
C58 C59 1.394(6) .
C58 H58 0.9500 .
C59 C60 1.368(6) .
C59 H59 0.9500 .
C60 C61 1.374(5) .
C60 H60 0.9500 .
C61 H61 0.9500 .
C62 C63 1.390(6) .
C62 C67 1.397(6) .
C63 C64 1.388(6) .
C63 H63 0.9500 .
C64 C65 1.381(6) .
C64 H64 0.9500 .
C65 C66 1.380(7) .
C65 H65 0.9500 .
C66 C67 1.384(6) .
C66 H66 0.9500 .
C67 H67 0.9500 .
C68 C69 1.380(6) .
C68 C73 1.397(6) .
C69 C70 1.388(6) .
C69 H69 0.9500 .
C70 C71 1.374(6) .
C70 H70 0.9500 .
C71 C72 1.379(6) .
C71 H71 0.9500 .
C72 C73 1.388(6) .
C72 H72 0.9500 .
C73 H73 0.9500 .
C74 C79 1.378(6) .
C74 C75 1.409(5) .
C75 C76 1.380(6) .
C75 H75 0.9500 .
C76 C77 1.375(7) .
C76 H76 0.9500 .
C77 C78 1.372(6) .
C77 H77 0.9500 .
C78 C79 1.390(6) .
C78 H78 0.9500 .
C79 H79 0.9500 .
C80 C82 1.401(5) 2_676
C80 H80 0.9500 .
C81 C82 1.388(5) 2_676
C81 H81 0.9500 .
C82 C81 1.387(5) 2_676
C82 C80 1.401(5) 2_676
P1 F4 1.584(3) .
P1 F6 1.584(3) .
P1 F5 1.586(3) .
P1 F1 1.587(3) .
P1 F3 1.595(3) .
P1 F2 1.603(3) .
O11 C201 1.363(12) .
C200 C201 1.577(14) .
C200 H20A 0.9800 .
C200 H20B 0.9800 .
C200 H20C 0.9800 .
C201 C202 1.380(14) .
C202 H20D 0.9800 .
C202 H20E 0.9800 .
C202 H20F 0.9800 .

loop_
_geom_hbond_atom_site_label_D
_geom_hbond_atom_site_label_H
_geom_hbond_atom_site_label_A
_geom_hbond_distance_DH
_geom_hbond_distance_HA
_geom_hbond_distance_DA
_geom_hbond_angle_DHA
_geom_hbond_site_symmetry_A
C9 H9 O11 0.95 2.53 3.330(8) 142.3 1_655
C17 H17C O3 0.98 2.43 3.038(7) 119.4 .
C18 H18C O2 0.98 2.60 3.153(8) 115.7 .
C19 H19C F4 0.98 2.42 3.169(8) 133.2 2_665
C27 H27A F5 0.98 2.62 3.589(5) 168.6 .
C27 H27A F6 0.98 2.51 3.078(5) 117.0 .
C27 H27C O6 0.98 2.18 2.843(6) 123.6 .
C29 H29B O6 0.98 2.22 2.884(8) 123.6 .
C29 H29C F6 0.98 2.24 3.218(8) 176.2 2_665
C42 H42 Br3 0.95 2.83 3.549(4) 132.9 .
C57 H57 F2 0.95 2.64 3.429(5) 140.2 2_665
C63 H63 Br3 0.95 2.90 3.459(4) 118.9 .
C69 H69 Br3 0.95 2.77 3.579(4) 143.4 .
C79 H79 F2 0.95 2.37 3.186(5) 143.5 2_665

loop_
_platon_squeeze_void_nr
_platon_squeeze_void_average_x
_platon_squeeze_void_average_y
_platon_squeeze_void_average_z
_platon_squeeze_void_volume
_platon_squeeze_void_count_electrons
_platon_squeeze_void_content
1 0.000 0.500 0.500 465 1 ' '
2 0.500 1.000 0.500 141 -2 ' '
